data_7706348
loop_
_publ_author_name
'Zhao, Hua-Jun'
'Liu, Peng-Fei'
'Wu, Li-Ming'

_publ_section_title
;
 Structural diversities in centrosymmetric
 La<sub>8</sub>S<sub>4</sub>Cl<sub>8</sub>La<sub>12</sub>S<sub>8</sub>Cl<sub>4</sub>[SbS<sub>3</sub>]<sub>8</sub>
 and non-centrosymmetric
 Ln<sub>12</sub>S<sub>8</sub>Cl<sub>8</sub>[SbS<sub>3</sub>]<sub>4</sub>
 (Ln = La and Ce): syntheses, crystal and electronic structures, and
 optical properties.
;
_journal_issue 6
_journal_name_full 'Dalton transactions (Cambridge, England : 2003)'
_journal_page_first 2075
_journal_page_last 2082
_journal_paper_doi 10.1039/d0dt03953e
_journal_volume 50
_journal_year 2021
_chemical_formula_sum 'Cl2 La3 S5 Sb'
_chemical_formula_weight 769.68
_space_group_crystal_system monoclinic
_space_group_IT_number 9
_space_group_name_Hall 'C -2yc'
_space_group_name_H-M_alt 'C 1 c 1'
_audit_creation_method SHELXL-2018/3
_audit_update_record
;
2021-01-04 deposited with the CCDC.	2021-01-06 downloaded from the CCDC.
;
_cell_angle_alpha 90
_cell_angle_beta 99.056(7)
_cell_angle_gamma 90
_cell_formula_units_Z 4
_cell_length_a 22.259(3)
_cell_length_b 7.0964(11)
_cell_length_c 7.1605(9)
_cell_measurement_reflns_used 1643
_cell_measurement_temperature 293(2)
_cell_measurement_theta_max 27.4663
_cell_measurement_theta_min 3.0164
_cell_volume 1117.0(3)
_computing_structure_refinement 'SHELXL-2018/3 (Sheldrick, 2018)'
_diffrn_ambient_temperature 293(2)
_diffrn_measured_fraction_theta_full 0.998
_diffrn_measured_fraction_theta_max 0.994
_diffrn_measurement_device_type 'Bruker P4'
_diffrn_radiation_type MoK\a
_diffrn_radiation_wavelength 0.71073
_diffrn_reflns_av_R_equivalents 0.0184
_diffrn_reflns_av_unetI/netI 0.0316
_diffrn_reflns_Laue_measured_fraction_full 0.998
_diffrn_reflns_Laue_measured_fraction_max 0.994
_diffrn_reflns_limit_h_max 28
_diffrn_reflns_limit_h_min -28
_diffrn_reflns_limit_k_max 9
_diffrn_reflns_limit_k_min -9
_diffrn_reflns_limit_l_max 9
_diffrn_reflns_limit_l_min -9
_diffrn_reflns_number 4126
_diffrn_reflns_point_group_measured_fraction_full 0.907
_diffrn_reflns_point_group_measured_fraction_max 0.880
_diffrn_reflns_theta_full 25.242
_diffrn_reflns_theta_max 27.488
_diffrn_reflns_theta_min 3.016
_exptl_absorpt_coefficient_mu 14.982
_exptl_absorpt_correction_T_max 1.0000
_exptl_absorpt_correction_T_min 0.8945
_exptl_absorpt_correction_type multi-scan
_exptl_crystal_colour Yellow
_exptl_crystal_density_diffrn 4.577
_exptl_crystal_description Plate
_exptl_crystal_F_000 1344
_exptl_crystal_size_max 0.1000
_exptl_crystal_size_mid 0.1000
_exptl_crystal_size_min 0.0500
_refine_diff_density_max 0.814
_refine_diff_density_min -1.207
_refine_diff_density_rms 0.197
_refine_ls_abs_structure_details
;
 Refined as an inversion twin.
;
_refine_ls_abs_structure_Flack 0.13(3)
_refine_ls_extinction_method none
_refine_ls_goodness_of_fit_ref 1.014
_refine_ls_hydrogen_treatment undef
_refine_ls_matrix_type full
_refine_ls_number_parameters 101
_refine_ls_number_reflns 2244
_refine_ls_number_restraints 2
_refine_ls_restrained_S_all 1.013
_refine_ls_R_factor_all 0.0231
_refine_ls_R_factor_gt 0.0208
_refine_ls_shift/su_max 0.001
_refine_ls_shift/su_mean 0.000
_refine_ls_structure_factor_coef Fsqd
_refine_ls_weighting_details 'w=1/[\s^2^(Fo^2^)+(0.0212P)^2^+3.9474P] where P=(Fo^2^+2Fc^2^)/3'
_refine_ls_weighting_scheme calc
_refine_ls_wR_factor_gt 0.0443
_refine_ls_wR_factor_ref 0.0457
_reflns_Friedel_coverage 0.768
_reflns_Friedel_fraction_full 0.815
_reflns_Friedel_fraction_max 0.766
_reflns_number_gt 2131
_reflns_number_total 2244
_reflns_threshold_expression 'I > 2\s(I)'
_cod_data_source_file d0dt03953e2.cif
_cod_data_source_block a_CCDC1
_cod_depositor_comments
;
The following automatic conversions were performed:

data item '_exptl_absorpt_correction_type' value 'Multi-scan' was
changed to 'multi-scan' in accordance with the
/home/data/users/saulius/crontab/automatic-downloads/rss-feeds/RSC/lib/dictionaries/cif_core.dic
dictionary named 'cif_core.dic' version 2.4.2 last updated on
2011-04-26.

Automatic conversion script
Id: cif_fix_values 7556 2019-12-06 15:28:31Z antanas 

 Adding full bibliography for 7706347--7706349.cif.
;
_cod_original_sg_symbol_H-M 'C c'
_cod_database_code 7706348
_shelx_shelxl_version_number 2018/3
_shelx_space_group_comment
;
The symmetry employed for this shelxl refinement is uniquely defined
by the following loop, which should always be used as a source of
symmetry information in preference to the above space-group names.
They are only intended as comments.
;

loop_
_space_group_symop_operation_xyz
'x, y, z'
'x, -y, z+1/2'
'x+1/2, y+1/2, z'
'x+1/2, -y+1/2, z+1/2'

loop_
_atom_site_label
_atom_site_type_symbol
_atom_site_fract_x
_atom_site_fract_y
_atom_site_fract_z
_atom_site_U_iso_or_equiv
_atom_site_adp_type
_atom_site_occupancy
_atom_site_site_symmetry_order
_atom_site_calc_flag
_atom_site_refinement_flags_posn
_atom_site_refinement_flags_adp
_atom_site_refinement_flags_occupancy
_atom_site_disorder_assembly
_atom_site_disorder_group
La1 La 0.77527(3) 0.70317(8) 0.97434(7) 0.00989(14) Uani 1 1 d . . . . .
La2 La 0.92858(2) 0.70979(9) 0.62823(6) 0.00815(13) Uani 1 1 d . . . . .
La3 La 0.57335(3) 0.78612(9) 0.61699(6) 0.00895(14) Uani 1 1 d . . . . .
Sb1 Sb 0.72811(3) 0.80597(10) 0.40387(9) 0.01337(16) Uani 1 1 d . . . . .
S1 S 0.84795(14) 0.4447(4) 0.8070(4) 0.0093(5) Uani 1 1 d . . . . .
S2 S 0.50334(14) 0.9483(3) 0.8750(4) 0.0089(4) Uani 1 1 d . . . . .
S3 S 0.69247(12) 0.5757(4) 0.6146(4) 0.0103(6) Uani 1 1 d . . . . .
S4 S 0.65856(13) 0.9387(4) 0.9513(4) 0.0107(6) Uani 1 1 d . . . . .
S5 S 0.80826(13) 0.9278(4) 0.6496(4) 0.0104(6) Uani 1 1 d . . . . .
Cl1 Cl 0.93751(14) 0.8876(4) 0.9999(4) 0.0187(6) Uani 1 1 d . . . . .
Cl2 Cl 0.55981(12) 0.3940(4) 0.7467(4) 0.0179(6) Uani 1 1 d . . . . .

loop_
_atom_site_aniso_label
_atom_site_aniso_U_11
_atom_site_aniso_U_22
_atom_site_aniso_U_33
_atom_site_aniso_U_23
_atom_site_aniso_U_13
_atom_site_aniso_U_12
La1 0.0115(3) 0.0114(3) 0.0069(3) 0.0001(3) 0.0019(2) 0.0016(3)
La2 0.0076(3) 0.0094(3) 0.0075(3) -0.0007(3) 0.0014(2) 0.0003(3)
La3 0.0083(3) 0.0101(3) 0.0086(3) -0.0001(3) 0.0018(2) 0.0012(3)
Sb1 0.0141(3) 0.0138(4) 0.0124(4) -0.0001(3) 0.0026(3) 0.0006(3)
S1 0.0090(12) 0.0122(14) 0.0066(11) -0.0002(12) 0.0013(9) -0.0001(12)
S2 0.0090(10) 0.0103(11) 0.0078(9) -0.0005(11) 0.0023(8) -0.0018(12)
S3 0.0103(13) 0.0080(16) 0.0127(13) 0.0000(11) 0.0022(10) 0.0019(11)
S4 0.0079(13) 0.0112(16) 0.0131(14) -0.0011(11) 0.0016(10) -0.0013(11)
S5 0.0095(12) 0.0116(15) 0.0099(13) 0.0002(11) 0.0010(9) -0.0012(12)
Cl1 0.0249(16) 0.0154(15) 0.0153(14) -0.0059(11) 0.0014(10) 0.0029(12)
Cl2 0.0185(14) 0.0181(16) 0.0163(14) 0.0061(12) 0.0003(11) -0.0041(12)

loop_
_atom_type_symbol
_atom_type_description
_atom_type_scat_dispersion_real
_atom_type_scat_dispersion_imag
_atom_type_scat_source
S S 0.1246 0.1234 'International Tables Vol C Tables 4.2.6.8 and 6.1.1.4'
Cl Cl 0.1484 0.1585 'International Tables Vol C Tables 4.2.6.8 and 6.1.1.4'
Sb Sb -0.5866 1.5461 'International Tables Vol C Tables 4.2.6.8 and 6.1.1.4'
Cs Cs -0.3680 2.1192 'International Tables Vol C Tables 4.2.6.8 and 6.1.1.4'
La La -0.2871 2.4523 'International Tables Vol C Tables 4.2.6.8 and 6.1.1.4'

loop_
_geom_angle_atom_site_label_1
_geom_angle_atom_site_label_2
_geom_angle_atom_site_label_3
_geom_angle
_geom_angle_site_symmetry_1
_geom_angle_site_symmetry_3
_geom_angle_publ_flag
S1 La1 S1 80.15(6) . 2_565 ?
S1 La1 S5 129.41(8) . 2_575 ?
S1 La1 S5 84.31(8) 2_565 2_575 ?
S1 La1 S3 97.87(8) . 2_565 ?
S1 La1 S3 76.99(8) 2_565 2_565 ?
S5 La1 S3 124.88(8) 2_575 2_565 ?
S1 La1 S5 77.92(8) . . ?
S1 La1 S5 131.62(8) 2_565 . ?
S5 La1 S5 77.48(4) 2_575 . ?
S3 La1 S5 148.38(9) 2_565 . ?
S1 La1 S3 76.17(8) . . ?
S1 La1 S3 141.25(8) 2_565 . ?
S5 La1 S3 134.28(7) 2_575 . ?
S3 La1 S3 76.42(6) 2_565 . ?
S5 La1 S3 72.14(7) . . ?
S1 La1 S4 149.77(9) . . ?
S1 La1 S4 127.38(9) 2_565 . ?
S5 La1 S4 72.01(8) 2_575 . ?
S3 La1 S4 79.45(9) 2_565 . ?
S5 La1 S4 88.71(8) . . ?
S3 La1 S4 73.94(7) . . ?
S1 La1 Sb1 141.37(6) . 1_556 ?
S1 La1 Sb1 63.29(6) 2_565 1_556 ?
S5 La1 Sb1 61.76(6) 2_575 1_556 ?
S3 La1 Sb1 63.48(6) 2_565 1_556 ?
S5 La1 Sb1 135.83(6) . 1_556 ?
S3 La1 Sb1 125.50(6) . 1_556 ?
S4 La1 Sb1 64.09(5) . 1_556 ?
S1 La1 Sb1 136.91(6) . 2_575 ?
S1 La1 Sb1 125.30(6) 2_565 2_575 ?
S5 La1 Sb1 42.07(6) 2_575 2_575 ?
S3 La1 Sb1 120.00(6) 2_565 2_575 ?
S5 La1 Sb1 59.11(6) . 2_575 ?
S3 La1 Sb1 92.50(6) . 2_575 ?
S4 La1 Sb1 41.49(6) . 2_575 ?
Sb1 La1 Sb1 78.576(18) 1_556 2_575 ?
S1 La1 Sb1 59.27(6) . 2_565 ?
S1 La1 Sb1 82.48(6) 2_565 2_565 ?
S5 La1 Sb1 162.40(6) 2_575 2_565 ?
S3 La1 Sb1 40.23(6) 2_565 2_565 ?
S5 La1 Sb1 120.08(6) . 2_565 ?
S3 La1 Sb1 59.09(6) . 2_565 ?
S4 La1 Sb1 107.38(6) . 2_565 ?
Sb1 La1 Sb1 101.69(2) 1_556 2_565 ?
Sb1 La1 Sb1 145.82(3) 2_575 2_565 ?
S2 La2 S2 78.52(6) 4_564 3_545 ?
S2 La2 S1 72.53(8) 4_564 2_564 ?
S2 La2 S1 117.74(8) 3_545 2_564 ?
S2 La2 Cl1 141.19(8) 4_564 . ?
S2 La2 Cl1 76.78(8) 3_545 . ?
S1 La2 Cl1 146.09(9) 2_564 . ?
S2 La2 Cl1 96.02(7) 4_564 2_574 ?
S2 La2 Cl1 137.10(8) 3_545 2_574 ?
S1 La2 Cl1 100.28(8) 2_564 2_574 ?
Cl1 La2 Cl1 82.54(5) . 2_574 ?
S2 La2 S1 117.76(7) 4_564 . ?
S2 La2 S1 70.45(8) 3_545 . ?
S1 La2 S1 76.46(6) 2_564 . ?
Cl1 La2 S1 80.96(8) . . ?
Cl1 La2 S1 142.27(8) 2_574 . ?
S2 La2 S5 144.26(8) 4_564 . ?
S2 La2 S5 134.64(8) 3_545 . ?
S1 La2 S5 78.31(8) 2_564 . ?
Cl1 La2 S5 71.15(8) . . ?
Cl1 La2 S5 69.10(8) 2_574 . ?
S1 La2 S5 73.50(8) . . ?
S2 La2 Cl2 74.39(8) 4_564 3 ?
S2 La2 Cl2 71.74(8) 3_545 3 ?
S1 La2 Cl2 142.36(8) 2_564 3 ?
Cl1 La2 Cl2 69.69(7) . 3 ?
Cl1 La2 Cl2 65.89(8) 2_574 3 ?
S1 La2 Cl2 136.28(8) . 3 ?
S5 La2 Cl2 122.76(8) . 3 ?
S2 La3 S2 79.88(6) . 2_574 ?
S2 La3 Cl2 141.26(8) . 2_564 ?
S2 La3 Cl2 76.64(8) 2_574 2_564 ?
S2 La3 Cl2 94.77(8) . . ?
S2 La3 Cl2 137.57(8) 2_574 . ?
Cl2 La3 Cl2 82.66(5) 2_564 . ?
S2 La3 S4 71.26(8) . . ?
S2 La3 S4 117.44(8) 2_574 . ?
Cl2 La3 S4 147.39(8) 2_564 . ?
Cl2 La3 S4 99.83(8) . . ?
S2 La3 S3 140.30(8) . . ?
S2 La3 S3 135.52(9) 2_574 . ?
Cl2 La3 S3 75.25(8) 2_564 . ?
Cl2 La3 S3 70.92(8) . . ?
S4 La3 S3 74.98(8) . . ?
S2 La3 S4 115.26(7) . 2_574 ?
S2 La3 S4 70.03(8) 2_574 2_574 ?
Cl2 La3 S4 84.82(8) 2_564 2_574 ?
Cl2 La3 S4 144.43(8) . 2_574 ?
S4 La3 S4 74.33(6) . 2_574 ?
S3 La3 S4 73.72(9) . 2_574 ?
S2 La3 Cl1 74.83(8) . 4_464 ?
S2 La3 Cl1 72.35(8) 2_574 4_464 ?
Cl2 La3 Cl1 68.92(7) 2_564 4_464 ?
Cl2 La3 Cl1 65.70(7) . 4_464 ?
S4 La3 Cl1 141.74(8) . 4_464 ?
S3 La3 Cl1 126.01(8) . 4_464 ?
S4 La3 Cl1 138.05(7) 2_574 4_464 ?
S3 Sb1 S4 97.81(11) . 2_574 ?
S3 Sb1 S5 93.61(9) . . ?
S4 Sb1 S5 92.52(9) 2_574 . ?
S3 Sb1 La1 125.37(7) . 1_554 ?
S4 Sb1 La1 124.38(7) 2_574 1_554 ?
S5 Sb1 La1 114.88(7) . 1_554 ?
S3 Sb1 La1 131.92(7) . 2_574 ?
S4 Sb1 La1 56.45(7) 2_574 2_574 ?
S5 Sb1 La1 53.46(7) . 2_574 ?
La1 Sb1 La1 101.66(2) 1_554 2_574 ?
S3 Sb1 La1 52.18(7) . 2_564 ?
S4 Sb1 La1 149.42(7) 2_574 2_564 ?
S5 Sb1 La1 94.92(7) . 2_564 ?
La1 Sb1 La1 78.536(18) 1_554 2_564 ?
La1 Sb1 La1 145.82(3) 2_574 2_564 ?
La1 S1 La1 107.69(10) . 2_564 ?
La1 S1 La2 103.44(9) . 2_565 ?
La1 S1 La2 136.07(10) 2_564 2_565 ?
La1 S1 La2 101.12(8) . . ?
La1 S1 La2 99.88(9) 2_564 . ?
La2 S1 La2 103.69(9) 2_565 . ?
La3 S2 La3 111.08(10) . 2_575 ?
La3 S2 La2 133.10(9) . 4_465 ?
La3 S2 La2 100.95(9) 2_575 4_465 ?
La3 S2 La2 100.59(9) . 3_455 ?
La3 S2 La2 98.83(7) 2_575 3_455 ?
La2 S2 La2 107.48(10) 4_465 3_455 ?
Sb1 S3 La1 87.58(9) . 2_564 ?
Sb1 S3 La3 92.49(9) . . ?
La1 S3 La3 155.71(11) 2_564 . ?
Sb1 S3 La1 96.39(9) . . ?
La1 S3 La1 99.05(8) 2_564 . ?
La3 S3 La1 105.07(9) . . ?
Sb1 S4 La3 119.33(11) 2_575 . ?
Sb1 S4 La1 82.06(8) 2_575 . ?
La3 S4 La1 105.57(9) . . ?
Sb1 S4 La3 91.46(10) 2_575 2_575 ?
La3 S4 La3 100.64(8) . 2_575 ?
La1 S4 La3 152.80(10) . 2_575 ?
Sb1 S5 La1 84.46(8) . 2_574 ?
Sb1 S5 La1 97.42(9) . . ?
La1 S5 La1 136.59(10) 2_574 . ?
Sb1 S5 La2 108.82(10) . . ?
La1 S5 La2 125.35(10) 2_574 . ?
La1 S5 La2 95.23(8) . . ?
La2 Cl1 La2 133.45(11) . 2_575 ?
La2 Cl1 La3 89.90(8) . 4_565 ?
La2 Cl1 La3 112.57(9) 2_575 4_565 ?
La3 Cl2 La3 134.06(11) 2_565 . ?
La3 Cl2 La2 91.23(8) 2_565 3_445 ?
La3 Cl2 La2 115.81(9) . 3_445 ?

loop_
_geom_bond_atom_site_label_1
_geom_bond_atom_site_label_2
_geom_bond_distance
_geom_bond_site_symmetry_2
_geom_bond_publ_flag
La1 S1 2.834(3) . ?
La1 S1 2.860(3) 2_565 ?
La1 S5 2.947(3) 2_575 ?
La1 S3 2.984(3) 2_565 ?
La1 S5 3.004(3) . ?
La1 S3 3.059(3) . ?
La1 S4 3.072(3) . ?
La1 Sb1 3.4799(9) 1_556 ?
La1 Sb1 3.6501(11) 2_575 ?
La1 Sb1 3.7741(11) 2_565 ?
La2 S2 2.875(3) 4_564 ?
La2 S2 2.900(3) 3_545 ?
La2 S1 2.901(3) 2_564 ?
La2 Cl1 2.924(3) . ?
La2 Cl1 3.017(3) 2_574 ?
La2 S1 3.020(3) . ?
La2 S5 3.118(3) . ?
La2 Cl2 3.191(3) 3 ?
La3 S2 2.841(3) . ?
La3 S2 2.852(3) 2_574 ?
La3 Cl2 2.916(3) 2_564 ?
La3 Cl2 2.964(3) . ?
La3 S4 3.012(3) . ?
La3 S3 3.045(3) . ?
La3 S4 3.087(3) 2_574 ?
La3 Cl1 3.251(3) 4_464 ?
Sb1 S3 2.440(3) . ?
Sb1 S4 2.441(3) 2_574 ?
Sb1 S5 2.457(3) . ?
